data_4109699
loop_
_publ_author_name
'Gregory J. McManus'
'John J. Perry'
'Mark Perry'
'Brian D. Wagner'
'Michael J. Zaworotko'

_publ_section_title
;
 Exciplex Fluorescence as a Diagnostic Probe of Structure in Coordination
 Polymers of Zn2+and 4,4'-Bipyridine Containing Intercalated Pyrene and
 Enclathrated Aromatic Solvent Guests
;
_journal_name_full 'Journal of the American Chemical Society'
_journal_page_first 9094
_journal_page_last 9101
_journal_paper_doi 10.1021/ja071271d
_journal_volume 129
_journal_year 2007
_chemical_formula_sum 'C68 H49 Cl N10 O12 Zn2'
_chemical_formula_weight 1364.36
_chemical_name_systematic
; 
 ? 
;
_space_group_IT_number 2
_symmetry_cell_setting triclinic
_symmetry_space_group_name_Hall '-P 1'
_symmetry_space_group_name_H-M 'P -1'
_atom_sites_solution_hydrogens geom
_atom_sites_solution_primary direct
_atom_sites_solution_secondary difmap
_audit_creation_method SHELXL-97
_cell_angle_alpha 87.884(2)
_cell_angle_beta 72.040(2)
_cell_angle_gamma 88.328(2)
_cell_formula_units_Z 2
_cell_length_a 11.3364(12)
_cell_length_b 15.1363(16)
_cell_length_c 18.0214(19)
_cell_measurement_temperature 100(2)
_cell_volume 2939.1(5)
_computing_cell_refinement 'Bruker SMART'
_computing_data_collection 'Bruker SMART'
_computing_data_reduction 'Bruker SAINT'
_computing_molecular_graphics 'Bruker SHELXTL'
_computing_publication_material 'Bruker SHELXTL'
_computing_structure_refinement 'SHELXL-97 (Sheldrick, 1997)'
_computing_structure_solution 'SHELXS-97 (Sheldrick, 1990)'
_diffrn_ambient_temperature 100(2)
_diffrn_measured_fraction_theta_full 0.976
_diffrn_measured_fraction_theta_max 0.976
_diffrn_measurement_device_type 'CCD area detector'
_diffrn_measurement_method 'phi and omega scans'
_diffrn_radiation_monochromator graphite
_diffrn_radiation_source 'fine-focus sealed tube'
_diffrn_radiation_type MoK\a
_diffrn_radiation_wavelength 0.71073
_diffrn_reflns_av_R_equivalents 0.0168
_diffrn_reflns_av_sigmaI/netI 0.0385
_diffrn_reflns_limit_h_max 13
_diffrn_reflns_limit_h_min -12
_diffrn_reflns_limit_k_max 17
_diffrn_reflns_limit_k_min -14
_diffrn_reflns_limit_l_max 21
_diffrn_reflns_limit_l_min -20
_diffrn_reflns_number 14129
_diffrn_reflns_theta_full 25.05
_diffrn_reflns_theta_max 25.05
_diffrn_reflns_theta_min 1.19
_exptl_absorpt_coefficient_mu 0.939
_exptl_absorpt_correction_T_max 1.000
_exptl_absorpt_correction_T_min 0.442
_exptl_absorpt_correction_type multi-scan
_exptl_absorpt_process_details 'Saint, 1995, Bruker Axs'
_exptl_crystal_colour yellow
_exptl_crystal_density_diffrn 1.542
_exptl_crystal_description parallelepip
_exptl_crystal_F_000 1400
_exptl_crystal_size_max 0.30
_exptl_crystal_size_mid 0.15
_exptl_crystal_size_min 0.15
_refine_diff_density_max 1.386
_refine_diff_density_min -0.483
_refine_diff_density_rms 0.076
_refine_ls_extinction_method none
_refine_ls_goodness_of_fit_ref 1.043
_refine_ls_hydrogen_treatment constr
_refine_ls_matrix_type full
_refine_ls_number_parameters 838
_refine_ls_number_reflns 10177
_refine_ls_number_restraints 0
_refine_ls_restrained_S_all 1.043
_refine_ls_R_factor_all 0.0456
_refine_ls_R_factor_gt 0.0386
_refine_ls_shift/su_max 0.001
_refine_ls_shift/su_mean 0.000
_refine_ls_structure_factor_coef Fsqd
_refine_ls_weighting_details 'calc w=1/[\s^2^(Fo^2^)+(0.0533P)^2^+2.1966P] where P=(Fo^2^+2Fc^2^)/3'
_refine_ls_weighting_scheme calc
_refine_ls_wR_factor_gt 0.0987
_refine_ls_wR_factor_ref 0.1033
_reflns_number_gt 8773
_reflns_number_total 10177
_reflns_threshold_expression >2sigma(I)
_cod_data_source_file ja071271dsi20070513_114635.cif
_cod_data_source_block jp151
_cod_database_code 4109699

loop_
_symmetry_equiv_pos_as_xyz
'x, y, z'
'-x, -y, -z'

loop_
_atom_site_label
_atom_site_type_symbol
_atom_site_fract_x
_atom_site_fract_y
_atom_site_fract_z
_atom_site_U_iso_or_equiv
_atom_site_adp_type
_atom_site_occupancy
_atom_site_symmetry_multiplicity
_atom_site_calc_flag
_atom_site_refinement_flags
Zn1 Zn 0.45735(2) 0.754611(17) 0.556706(16) 0.01206(9) Uani 1 1 d .
Zn2 Zn 0.57853(2) 0.743473(18) -0.090282(16) 0.01312(9) Uani 1 1 d .
N11 N 0.64340(19) 0.75401(13) 0.55717(12) 0.0138(4) Uani 1 1 d .
N12 N 0.26654(18) 0.75736(13) 0.56202(12) 0.0141(4) Uani 1 1 d .
C11 C 0.6711(2) 0.75864(17) 0.62414(15) 0.0186(6) Uani 1 1 d .
H11 H 0.6047 0.7587 0.6717 0.022 Uiso 1 1 calc R
C12 C 0.7901(2) 0.76325(18) 0.62771(15) 0.0193(6) Uani 1 1 d .
H12 H 0.8044 0.7665 0.6767 0.023 Uiso 1 1 calc R
C13 C 0.8895(2) 0.76315(15) 0.55911(14) 0.0141(5) Uani 1 1 d .
C14 C 0.8612(2) 0.75964(17) 0.48962(14) 0.0177(5) Uani 1 1 d .
H14 H 0.9258 0.7602 0.4412 0.021 Uiso 1 1 calc R
C15 C 0.7397(2) 0.75544(17) 0.49087(14) 0.0169(5) Uani 1 1 d .
H15 H 0.7227 0.7534 0.4425 0.020 Uiso 1 1 calc R
C16 C 0.1774(2) 0.80307(16) 0.61503(14) 0.0158(5) Uani 1 1 d .
H16 H 0.2000 0.8339 0.6534 0.019 Uiso 1 1 calc R
C17 C 0.0555(2) 0.80716(16) 0.61614(14) 0.0155(5) Uani 1 1 d .
H17 H -0.0040 0.8396 0.6551 0.019 Uiso 1 1 calc R
C18 C 1.0190(2) 0.76362(16) 0.55998(14) 0.0146(5) Uani 1 1 d .
C19 C 0.1111(2) 0.71749(16) 0.50478(14) 0.0162(5) Uani 1 1 d .
H19 H 0.0915 0.6878 0.4647 0.019 Uiso 1 1 calc R
C20 C 0.2307(2) 0.71506(16) 0.50842(15) 0.0165(5) Uani 1 1 d .
H20 H 0.2913 0.6816 0.4710 0.020 Uiso 1 1 calc R
N21 N 0.50370(18) 0.75550(13) 0.43125(11) 0.0134(4) Uani 1 1 d .
N22 N 0.52289(18) 0.75103(13) 0.03514(12) 0.0142(4) Uani 1 1 d .
C21 C 0.5335(2) 0.68159(16) 0.38934(14) 0.0154(5) Uani 1 1 d .
H21 H 0.5539 0.6291 0.4137 0.019 Uiso 1 1 calc R
C22 C 0.5356(2) 0.67913(16) 0.31284(14) 0.0163(5) Uani 1 1 d .
H22 H 0.5567 0.6257 0.2854 0.020 Uiso 1 1 calc R
C23 C 0.5067(2) 0.75529(16) 0.27552(14) 0.0148(5) Uani 1 1 d .
C24 C 0.4788(2) 0.83164(16) 0.31818(15) 0.0174(5) Uani 1 1 d .
H24 H 0.4603 0.8854 0.2948 0.021 Uiso 1 1 calc R
C25 C 0.4780(2) 0.82900(16) 0.39508(14) 0.0162(5) Uani 1 1 d .
H25 H 0.4584 0.8818 0.4236 0.019 Uiso 1 1 calc R
C26 C 0.5463(2) 0.82500(16) 0.06701(15) 0.0178(5) Uani 1 1 d .
H26 H 0.5678 0.8768 0.0347 0.021 Uiso 1 1 calc R
C27 C 0.5407(2) 0.82926(16) 0.14414(15) 0.0176(5) Uani 1 1 d .
H27 H 0.5582 0.8829 0.1641 0.021 Uiso 1 1 calc R
C28 C 0.5092(2) 0.75437(16) 0.19274(14) 0.0137(5) Uani 1 1 d .
C29 C 0.4808(2) 0.67840(16) 0.16057(14) 0.0157(5) Uani 1 1 d .
H29 H 0.4563 0.6263 0.1921 0.019 Uiso 1 1 calc R
C30 C 0.4886(2) 0.67964(16) 0.08263(14) 0.0152(5) Uani 1 1 d .
H30 H 0.4689 0.6275 0.0615 0.018 Uiso 1 1 calc R
N31 N 0.76931(19) 0.73379(13) -0.09314(12) 0.0150(4) Uani 1 1 d .
N32 N 0.39624(18) 0.74148(13) -0.09660(12) 0.0136(4) Uani 1 1 d .
C31 C 0.8606(2) 0.75045(17) -0.15972(15) 0.0195(6) Uani 1 1 d .
H31 H 0.8384 0.7643 -0.2056 0.023 Uiso 1 1 calc R
C32 C 0.9847(2) 0.74864(17) -0.16527(15) 0.0191(6) Uani 1 1 d .
H32 H 1.0456 0.7599 -0.2142 0.023 Uiso 1 1 calc R
C33 C 1.0203(2) 0.73027(16) -0.09910(14) 0.0153(5) Uani 1 1 d .
C34 C 0.9262(2) 0.71011(16) -0.03074(15) 0.0176(5) Uani 1 1 d .
H34 H 0.9457 0.6949 0.0158 0.021 Uiso 1 1 calc R
C35 C 0.8046(2) 0.71219(16) -0.03037(15) 0.0187(6) Uani 1 1 d .
H35 H 0.7423 0.6975 0.0171 0.022 Uiso 1 1 calc R
C36 C 0.2992(2) 0.75974(17) -0.03360(14) 0.0168(5) Uani 1 1 d .
H36 H 0.3155 0.7762 0.0126 0.020 Uiso 1 1 calc R
C37 C 0.1780(2) 0.75589(17) -0.03253(15) 0.0179(5) Uani 1 1 d .
H37 H 0.1129 0.7684 0.0139 0.022 Uiso 1 1 calc R
C38 C 1.1504(2) 0.73356(16) -0.09962(14) 0.0144(5) Uani 1 1 d .
C39 C 1.2505(2) 0.71691(16) -0.16542(14) 0.0161(5) Uani 1 1 d .
H39 H 1.2368 0.7027 -0.2130 0.019 Uiso 1 1 calc R
C40 C 0.3697(2) 0.72112(16) -0.16132(14) 0.0155(5) Uani 1 1 d .
H40 H 0.4366 0.7089 -0.2069 0.019 Uiso 1 1 calc R
N41 N 0.6079(2) 0.90781(14) -0.16606(13) 0.0193(5) Uani 1 1 d .
O41 O 0.57186(19) 0.88989(14) -0.09350(11) 0.0321(5) Uani 1 1 d .
O42 O 0.6378(2) 0.84315(15) -0.20888(15) 0.0465(6) Uani 1 1 d .
O43 O 0.6125(2) 0.98347(14) -0.19037(14) 0.0420(6) Uani 1 1 d .
N51 N 0.43500(19) 0.59236(13) 0.62360(12) 0.0148(4) Uani 1 1 d .
O51 O 0.41557(17) 0.66239(12) 0.66174(11) 0.0225(4) Uani 1 1 d .
O52 O 0.46156(17) 0.60184(12) 0.55030(10) 0.0221(4) Uani 1 1 d .
O53 O 0.4278(2) 0.51931(12) 0.65554(12) 0.0309(5) Uani 1 1 d .
N61 N 0.43725(19) 0.91125(14) 0.62750(13) 0.0191(5) Uani 1 1 d .
O61 O 0.46724(18) 0.89932(13) 0.55449(11) 0.0250(4) Uani 1 1 d .
O62 O 0.44341(19) 0.98409(12) 0.65250(11) 0.0286(5) Uani 1 1 d .
O63 O 0.40307(17) 0.84445(12) 0.67158(12) 0.0257(4) Uani 1 1 d .
N71 N 0.61744(19) 0.58215(14) -0.14939(13) 0.0174(5) Uani 1 1 d .
O71 O 0.57619(16) 0.59033(12) -0.07639(10) 0.0218(4) Uani 1 1 d .
O72 O 0.63865(16) 0.65318(12) -0.19091(10) 0.0205(4) Uani 1 1 d .
O73 O 0.63677(19) 0.50944(12) -0.17882(12) 0.0310(5) Uani 1 1 d .
C81 C 0.0705(3) 1.03241(18) 1.11672(18) 0.0291(7) Uani 1 1 d .
H81 H 0.0759 1.0465 1.1665 0.035 Uiso 1 1 calc R
C82 C 0.1758(3) 1.01545(18) 1.05854(18) 0.0295(7) Uani 1 1 d .
H82 H 0.2534 1.0178 1.0682 0.035 Uiso 1 1 calc R
C83 C 0.1724(3) 0.99404(17) 0.98262(17) 0.0249(6) Uani 1 1 d .
C84 C 0.0562(3) 0.99078(16) 0.96929(16) 0.0219(6) Uani 1 1 d .
C85 C 0.0491(3) 0.97009(17) 0.89420(17) 0.0251(6) Uani 1 1 d .
C86 C 0.1600(3) 0.95336(18) 0.83499(18) 0.0313(7) Uani 1 1 d .
H86 H 0.1571 0.9398 0.7845 0.038 Uiso 1 1 calc R
C87 C 0.2732(3) 0.95602(18) 0.84824(18) 0.0311(7) Uani 1 1 d .
H87 H 0.3470 0.9441 0.8070 0.037 Uiso 1 1 calc R
C88 C 0.2804(3) 0.97591(17) 0.92099(18) 0.0291(7) Uani 1 1 d .
H88 H 0.3590 0.9773 0.9293 0.035 Uiso 1 1 calc R
C91 C 0.2172(3) 0.46540(17) 0.41055(18) 0.0259(6) Uani 1 1 d .
H91 H 0.2880 0.4518 0.3678 0.031 Uiso 1 1 calc R
C92 C 0.2328(3) 0.48374(18) 0.47930(18) 0.0258(6) Uani 1 1 d .
H92 H 0.3138 0.4815 0.4844 0.031 Uiso 1 1 calc R
C93 C 0.1279(3) 0.50679(17) 0.54566(16) 0.0218(6) Uani 1 1 d .
C94 C 0.1417(3) 0.52917(18) 0.61673(18) 0.0278(7) Uani 1 1 d .
H94 H 0.2216 0.5260 0.6236 0.033 Uiso 1 1 calc R
C95 C 0.0401(3) 0.55598(18) 0.67764(17) 0.0304(7) Uani 1 1 d .
H95 H 0.0515 0.5734 0.7250 0.037 Uiso 1 1 calc R
C96 C -0.0784(3) 0.55768(18) 0.67006(17) 0.0291(7) Uani 1 1 d .
H96 H -0.1474 0.5749 0.7127 0.035 Uiso 1 1 calc R
C97 C -0.0966(3) 0.53422(17) 0.60029(16) 0.0214(6) Uani 1 1 d .
C98 C 0.0083(2) 0.50993(16) 0.53639(15) 0.0188(6) Uani 1 1 d .
C101 C -0.1564(3) 0.46635(17) 0.92949(16) 0.0237(6) Uani 1 1 d .
H101 H -0.2288 0.4561 0.9154 0.028 Uiso 1 1 calc R
C102 C -0.0450(3) 0.46315(17) 0.87479(16) 0.0240(6) Uani 1 1 d .
H102 H -0.0402 0.4494 0.8229 0.029 Uiso 1 1 calc R
C103 C 0.0680(3) 0.48009(17) 0.89285(15) 0.0206(6) Uani 1 1 d .
C104 C 0.0593(2) 0.49904(16) 0.97104(15) 0.0176(5) Uani 1 1 d .
C105 C 0.1680(3) 0.51494(16) 0.99094(16) 0.0203(6) Uani 1 1 d .
C106 C 0.2832(3) 0.51198(17) 0.93330(17) 0.0237(6) Uani 1 1 d .
H106 H 0.3566 0.5217 0.9465 0.028 Uiso 1 1 calc R
C107 C 0.2909(3) 0.49486(18) 0.85687(16) 0.0256(6) Uani 1 1 d .
H107 H 0.3696 0.4944 0.8179 0.031 Uiso 1 1 calc R
C108 C 0.1859(3) 0.47851(17) 0.83680(16) 0.0238(6) Uani 1 1 d .
H108 H 0.1933 0.4660 0.7843 0.029 Uiso 1 1 calc R
C111 C 1.0469(3) 0.0466(2) 0.6562(2) 0.0411(8) Uani 1 1 d .
H111 H 1.0104 0.0584 0.7100 0.049 Uiso 1 1 calc R
C112 C 0.9717(4) 0.0283(2) 0.60492(19) 0.0425(9) Uani 1 1 d .
C113 C 0.8451(4) 0.0238(2) 0.6316(2) 0.0479(9) Uani 1 1 d .
H113 H 0.8044 0.0352 0.6850 0.057 Uiso 1 1 calc R
C114 C 0.7769(3) 0.00473(19) 0.58761(19) 0.0330(8) Uani 1 1 d .
H114 H 0.6895 0.0015 0.6105 0.040 Uiso 1 1 calc R
C115 C 0.8312(4) -0.01198(19) 0.5038(2) 0.0467(10) Uani 1 1 d .
C116 C 0.9687(3) -0.00979(17) 0.47304(16) 0.0237(6) Uani 1 1 d .
C117 C 0.7655(4) -0.0298(2) 0.4546(2) 0.0483(9) Uani 1 1 d .
H117 H 0.6775 -0.0312 0.4729 0.058 Uiso 1 1 calc R
C118 C 0.8286(4) -0.0457(2) 0.3784(2) 0.0443(9) Uani 1 1 d .
H118 H 0.7794 -0.0575 0.3458 0.053 Uiso 1 1 calc R
Cl1 Cl -0.16778(8) 0.79610(6) 0.17520(5) 0.0461(2) Uani 1 1 d .
C1 C -0.0459(3) 0.76508(18) 0.21139(17) 0.0277(7) Uani 1 1 d .
C2 C -0.0658(3) 0.70306(19) 0.27202(17) 0.0299(7) Uani 1 1 d .
H2 H -0.1451 0.6780 0.2946 0.036 Uiso 1 1 calc R
C3 C 0.0317(3) 0.67846(19) 0.29900(17) 0.0326(7) Uani 1 1 d .
H3 H 0.0195 0.6354 0.3402 0.039 Uiso 1 1 calc R
C4 C 0.1472(3) 0.7153(2) 0.26715(19) 0.0391(8) Uani 1 1 d .
H4 H 0.2140 0.6977 0.2860 0.047 Uiso 1 1 calc R
C5 C 0.1639(3) 0.7785(2) 0.20695(19) 0.0375(8) Uani 1 1 d .
H5 H 0.2427 0.8048 0.1850 0.045 Uiso 1 1 calc R
C6 C 0.0674(3) 0.80339(19) 0.17891(17) 0.0293(7) Uani 1 1 d .
H6 H 0.0791 0.8464 0.1377 0.035 Uiso 1 1 calc R

loop_
_atom_site_aniso_label
_atom_site_aniso_U_11
_atom_site_aniso_U_22
_atom_site_aniso_U_33
_atom_site_aniso_U_23
_atom_site_aniso_U_13
_atom_site_aniso_U_12
Zn1 0.00947(15) 0.01435(15) 0.01300(15) -0.00025(11) -0.00434(11) -0.00104(11)
Zn2 0.00960(15) 0.01715(16) 0.01339(16) -0.00146(11) -0.00447(11) -0.00114(11)
N11 0.0133(11) 0.0151(11) 0.0136(11) 0.0000(8) -0.0050(8) -0.0004(8)
N12 0.0109(11) 0.0182(11) 0.0136(10) 0.0020(8) -0.0045(8) -0.0022(8)
C11 0.0130(13) 0.0262(14) 0.0154(13) -0.0015(10) -0.0025(10) 0.0002(10)
C12 0.0155(13) 0.0304(15) 0.0138(13) -0.0039(11) -0.0069(10) -0.0002(11)
C13 0.0134(13) 0.0134(12) 0.0170(13) -0.0002(10) -0.0069(10) 0.0003(10)
C14 0.0140(13) 0.0244(14) 0.0126(13) 0.0002(10) -0.0015(10) 0.0007(10)
C15 0.0149(13) 0.0235(14) 0.0138(13) 0.0002(10) -0.0065(10) -0.0013(10)
C16 0.0153(13) 0.0165(13) 0.0162(13) -0.0025(10) -0.0055(10) -0.0015(10)
C17 0.0141(13) 0.0166(13) 0.0152(13) -0.0023(10) -0.0036(10) 0.0006(10)
C18 0.0137(13) 0.0133(12) 0.0165(13) 0.0028(10) -0.0045(10) -0.0015(10)
C19 0.0146(13) 0.0182(13) 0.0165(13) -0.0023(10) -0.0055(10) -0.0020(10)
C20 0.0141(13) 0.0162(13) 0.0195(13) -0.0031(10) -0.0051(10) -0.0011(10)
N21 0.0099(10) 0.0170(11) 0.0141(10) -0.0007(8) -0.0045(8) -0.0015(8)
N22 0.0111(11) 0.0186(11) 0.0137(10) -0.0035(8) -0.0045(8) 0.0005(8)
C21 0.0135(13) 0.0155(12) 0.0170(13) 0.0001(10) -0.0044(10) 0.0009(10)
C22 0.0169(13) 0.0150(13) 0.0166(13) -0.0024(10) -0.0044(10) 0.0007(10)
C23 0.0124(13) 0.0160(13) 0.0153(13) -0.0005(10) -0.0029(10) -0.0032(10)
C24 0.0225(14) 0.0137(12) 0.0173(13) 0.0016(10) -0.0082(11) -0.0011(10)
C25 0.0196(14) 0.0136(12) 0.0159(13) -0.0022(10) -0.0058(10) -0.0022(10)
C26 0.0201(14) 0.0164(13) 0.0177(13) 0.0011(10) -0.0072(11) -0.0014(10)
C27 0.0220(14) 0.0146(12) 0.0183(13) -0.0014(10) -0.0088(11) -0.0017(10)
C28 0.0108(12) 0.0149(12) 0.0155(13) -0.0019(10) -0.0042(10) 0.0014(9)
C29 0.0150(13) 0.0157(13) 0.0157(13) -0.0001(10) -0.0035(10) -0.0006(10)
C30 0.0127(13) 0.0160(12) 0.0175(13) -0.0028(10) -0.0053(10) -0.0027(10)
N31 0.0126(11) 0.0167(11) 0.0161(11) -0.0034(8) -0.0047(9) -0.0016(8)
N32 0.0107(10) 0.0168(11) 0.0138(11) -0.0007(8) -0.0048(8) 0.0008(8)
C31 0.0159(14) 0.0288(15) 0.0151(13) -0.0036(11) -0.0062(11) -0.0004(11)
C32 0.0129(13) 0.0300(15) 0.0135(13) -0.0019(11) -0.0025(10) -0.0009(11)
C33 0.0162(13) 0.0123(12) 0.0176(13) -0.0048(10) -0.0053(10) 0.0011(10)
C34 0.0150(13) 0.0209(13) 0.0173(13) 0.0044(10) -0.0061(10) -0.0010(10)
C35 0.0149(13) 0.0208(13) 0.0187(13) 0.0057(10) -0.0034(11) -0.0012(10)
C36 0.0156(13) 0.0228(13) 0.0133(13) -0.0041(10) -0.0062(10) 0.0014(10)
C37 0.0149(13) 0.0230(14) 0.0148(13) -0.0033(10) -0.0028(10) 0.0007(10)
C38 0.0138(13) 0.0135(12) 0.0163(13) 0.0015(10) -0.0055(10) -0.0017(10)
C39 0.0161(13) 0.0193(13) 0.0145(13) -0.0010(10) -0.0071(10) -0.0005(10)
C40 0.0129(13) 0.0193(13) 0.0141(12) -0.0015(10) -0.0039(10) 0.0012(10)
N41 0.0176(12) 0.0204(12) 0.0209(12) -0.0017(9) -0.0078(9) 0.0021(9)
O41 0.0311(12) 0.0515(13) 0.0161(10) 0.0105(9) -0.0106(9) -0.0173(10)
O42 0.0312(13) 0.0477(14) 0.0644(16) -0.0381(13) -0.0174(12) 0.0162(11)
O43 0.0383(13) 0.0265(12) 0.0508(14) 0.0208(10) -0.0013(11) 0.0031(10)
N51 0.0132(11) 0.0159(11) 0.0155(11) -0.0002(9) -0.0046(9) 0.0005(8)
O51 0.0215(10) 0.0212(10) 0.0240(10) -0.0110(8) -0.0046(8) 0.0004(8)
O52 0.0209(10) 0.0303(10) 0.0144(10) 0.0016(8) -0.0048(8) -0.0001(8)
O53 0.0415(13) 0.0193(10) 0.0319(11) 0.0108(9) -0.0122(10) -0.0028(9)
N61 0.0151(11) 0.0174(12) 0.0275(13) -0.0041(10) -0.0100(10) 0.0002(9)
O61 0.0269(11) 0.0319(11) 0.0191(10) -0.0107(8) -0.0108(8) 0.0060(8)
O62 0.0393(12) 0.0162(10) 0.0312(11) -0.0094(8) -0.0108(9) -0.0057(8)
O63 0.0201(10) 0.0187(10) 0.0405(12) 0.0112(9) -0.0134(9) -0.0059(8)
N71 0.0112(11) 0.0201(12) 0.0231(12) -0.0040(9) -0.0079(9) -0.0015(9)
O71 0.0173(10) 0.0293(10) 0.0176(10) -0.0018(8) -0.0036(8) -0.0011(8)
O72 0.0168(10) 0.0238(10) 0.0218(10) 0.0035(8) -0.0075(8) -0.0034(8)
O73 0.0327(12) 0.0204(10) 0.0404(12) -0.0151(9) -0.0104(10) -0.0014(9)
C81 0.0393(18) 0.0219(15) 0.0279(16) -0.0015(12) -0.0124(14) -0.0062(13)
C82 0.0287(17) 0.0226(15) 0.0390(18) -0.0003(13) -0.0124(14) -0.0074(12)
C83 0.0255(15) 0.0131(13) 0.0324(16) 0.0007(11) -0.0031(12) -0.0050(11)
C84 0.0256(15) 0.0115(13) 0.0256(15) 0.0001(11) -0.0032(12) -0.0032(11)
C85 0.0307(16) 0.0151(13) 0.0265(15) -0.0003(11) -0.0042(12) -0.0053(11)
C86 0.044(2) 0.0183(14) 0.0258(16) -0.0018(12) -0.0016(14) -0.0047(13)
C87 0.0288(17) 0.0184(14) 0.0346(17) -0.0039(12) 0.0078(13) -0.0026(12)
C88 0.0239(16) 0.0159(14) 0.0417(18) 0.0011(12) -0.0016(13) -0.0028(11)
C91 0.0183(15) 0.0186(14) 0.0358(17) 0.0031(12) -0.0014(12) -0.0013(11)
C92 0.0167(14) 0.0204(14) 0.0405(18) 0.0050(12) -0.0096(13) -0.0014(11)
C93 0.0203(14) 0.0144(13) 0.0320(16) 0.0071(11) -0.0105(12) -0.0051(11)
C94 0.0273(16) 0.0235(15) 0.0380(17) 0.0085(13) -0.0184(14) -0.0067(12)
C95 0.0444(19) 0.0226(15) 0.0273(16) 0.0032(12) -0.0151(14) -0.0085(13)
C96 0.0379(18) 0.0197(14) 0.0259(16) 0.0023(12) -0.0044(13) -0.0021(12)
C97 0.0214(15) 0.0152(13) 0.0254(15) 0.0033(11) -0.0043(11) -0.0007(11)
C98 0.0175(14) 0.0141(13) 0.0245(14) 0.0031(10) -0.0062(11) -0.0026(10)
C101 0.0277(16) 0.0222(14) 0.0263(15) -0.0008(11) -0.0156(13) -0.0040(12)
C102 0.0333(17) 0.0227(14) 0.0185(14) -0.0020(11) -0.0116(12) -0.0007(12)
C103 0.0261(15) 0.0167(13) 0.0195(13) -0.0001(10) -0.0080(11) 0.0006(11)
C104 0.0218(14) 0.0125(12) 0.0189(13) 0.0009(10) -0.0069(11) 0.0011(10)
C105 0.0231(15) 0.0149(13) 0.0241(14) 0.0013(11) -0.0093(12) 0.0015(11)
C106 0.0203(15) 0.0182(14) 0.0332(16) 0.0019(11) -0.0093(12) -0.0011(11)
C107 0.0214(15) 0.0230(14) 0.0267(16) 0.0009(12) 0.0005(12) 0.0025(11)
C108 0.0301(16) 0.0219(14) 0.0177(14) -0.0020(11) -0.0050(12) 0.0031(12)
C111 0.048(2) 0.0245(16) 0.049(2) -0.0075(15) -0.0126(17) 0.0017(15)
C112 0.063(3) 0.0260(17) 0.0323(18) 0.0021(14) -0.0075(17) 0.0138(16)
C113 0.062(3) 0.0320(19) 0.044(2) 0.0040(16) -0.0083(19) -0.0013(17)
C114 0.0151(15) 0.0227(15) 0.048(2) -0.0002(14) 0.0092(14) 0.0025(12)
C115 0.065(2) 0.0117(15) 0.085(3) 0.0052(16) -0.056(2) 0.0003(15)
C116 0.0311(16) 0.0138(13) 0.0264(15) 0.0022(11) -0.0098(12) 0.0044(11)
C117 0.043(2) 0.0355(19) 0.068(3) 0.0032(18) -0.0209(19) 0.0015(16)
C118 0.055(2) 0.0328(18) 0.042(2) 0.0062(15) -0.0129(18) 0.0122(16)
Cl1 0.0402(5) 0.0524(5) 0.0520(5) -0.0019(4) -0.0236(4) 0.0035(4)
C1 0.0306(17) 0.0246(15) 0.0280(16) -0.0087(12) -0.0088(13) 0.0029(12)
C2 0.0348(18) 0.0243(15) 0.0264(16) -0.0064(12) -0.0019(13) -0.0054(13)
C3 0.049(2) 0.0255(16) 0.0223(15) -0.0054(12) -0.0099(14) 0.0046(14)
C4 0.0368(19) 0.048(2) 0.0341(18) -0.0097(15) -0.0138(15) 0.0142(16)
C5 0.0254(17) 0.050(2) 0.0326(18) -0.0066(15) -0.0004(14) -0.0052(14)
C6 0.0353(18) 0.0263(15) 0.0220(15) -0.0032(12) -0.0021(13) -0.0010(13)

loop_
_atom_type_symbol
_atom_type_description
_atom_type_scat_dispersion_real
_atom_type_scat_dispersion_imag
_atom_type_scat_source
C C 0.0033 0.0016 'International Tables Vol C Tables 4.2.6.8 and 6.1.1.4'
H H 0.0000 0.0000 'International Tables Vol C Tables 4.2.6.8 and 6.1.1.4'
N N 0.0061 0.0033 'International Tables Vol C Tables 4.2.6.8 and 6.1.1.4'
O O 0.0106 0.0060 'International Tables Vol C Tables 4.2.6.8 and 6.1.1.4'
Cl Cl 0.1484 0.1585 'International Tables Vol C Tables 4.2.6.8 and 6.1.1.4'
Zn Zn 0.2839 1.4301 'International Tables Vol C Tables 4.2.6.8 and 6.1.1.4'

loop_
_geom_angle_atom_site_label_1
_geom_angle_atom_site_label_2
_geom_angle_atom_site_label_3
_geom_angle
_geom_angle_site_symmetry_1
_geom_angle_site_symmetry_3
N11 Zn1 N12 177.17(8) . .
N11 Zn1 N21 94.77(8) . .
N12 Zn1 N21 87.92(8) . .
N11 Zn1 O61 85.97(7) . .
N12 Zn1 O61 93.13(7) . .
N21 Zn1 O61 90.67(7) . .
N11 Zn1 O51 87.92(7) . .
N12 Zn1 O51 90.52(7) . .
N21 Zn1 O51 141.92(7) . .
O61 Zn1 O51 127.40(7) . .
N11 Zn1 O52 91.14(7) . .
N12 Zn1 O52 89.94(7) . .
N21 Zn1 O52 85.86(7) . .
O61 Zn1 O52 175.29(7) . .
O51 Zn1 O52 56.08(6) . .
N11 Zn1 O63 88.49(7) . .
N12 Zn1 O63 88.80(7) . .
N21 Zn1 O63 145.49(7) . .
O61 Zn1 O63 55.23(6) . .
O51 Zn1 O63 72.44(6) . .
O52 Zn1 O63 128.48(6) . .
N32 Zn2 N31 173.55(8) . .
N32 Zn2 N22 94.86(8) . .
N31 Zn2 N22 89.78(8) . .
N32 Zn2 O41 90.09(8) . .
N31 Zn2 O41 94.66(7) . .
N22 Zn2 O41 86.73(7) . .
N32 Zn2 O72 89.26(7) . .
N31 Zn2 O72 84.37(7) . .
N22 Zn2 O72 145.10(7) . .
O41 Zn2 O72 127.98(7) . .
N32 Zn2 O71 88.99(7) . .
N31 Zn2 O71 86.62(7) . .
N22 Zn2 O71 88.85(7) . .
O41 Zn2 O71 175.39(7) . .
O72 Zn2 O71 56.52(6) . .
C11 N11 C15 116.5(2) . .
C11 N11 Zn1 121.03(16) . .
C15 N11 Zn1 122.27(16) . .
C20 N12 C16 116.5(2) . .
C20 N12 Zn1 119.81(16) . .
C16 N12 Zn1 123.67(17) . .
N11 C11 C12 123.6(2) . .
N11 C11 H11 118.2 . .
C12 C11 H11 118.2 . .
C11 C12 C13 119.7(2) . .
C11 C12 H12 120.1 . .
C13 C12 H12 120.1 . .
C14 C13 C12 116.9(2) . .
C14 C13 C18 121.3(2) . .
C12 C13 C18 121.8(2) . .
C15 C14 C13 119.9(2) . .
C15 C14 H14 120.0 . .
C13 C14 H14 120.0 . .
N11 C15 C14 123.3(2) . .
N11 C15 H15 118.3 . .
C14 C15 H15 118.3 . .
N12 C16 C17 123.2(2) . .
N12 C16 H16 118.4 . .
C17 C16 H16 118.4 . .
C16 C17 C18 120.0(2) . 1_455
C16 C17 H17 120.0 . .
C18 C17 H17 120.0 1_455 .
C19 C18 C17 116.8(2) 1_655 1_655
C19 C18 C13 120.4(2) 1_655 .
C17 C18 C13 122.8(2) 1_655 .
C20 C19 C18 119.8(2) . 1_455
C20 C19 H19 120.1 . .
C18 C19 H19 120.1 1_455 .
N12 C20 C19 123.7(2) . .
N12 C20 H20 118.2 . .
C19 C20 H20 118.2 . .
C25 N21 C21 117.5(2) . .
C25 N21 Zn1 118.02(16) . .
C21 N21 Zn1 123.09(16) . .
C30 N22 C26 117.3(2) . .
C30 N22 Zn2 122.36(16) . .
C26 N22 Zn2 118.99(16) . .
N21 C21 C22 122.6(2) . .
N21 C21 H21 118.7 . .
C22 C21 H21 118.7 . .
C21 C22 C23 119.9(2) . .
C21 C22 H22 120.1 . .
C23 C22 H22 120.1 . .
C24 C23 C22 117.4(2) . .
C24 C23 C28 121.8(2) . .
C22 C23 C28 120.8(2) . .
C25 C24 C23 119.5(2) . .
C25 C24 H24 120.3 . .
C23 C24 H24 120.3 . .
N21 C25 C24 123.1(2) . .
N21 C25 H25 118.5 . .
C24 C25 H25 118.5 . .
N22 C26 C27 123.2(2) . .
N22 C26 H26 118.4 . .
C27 C26 H26 118.4 . .
C26 C27 C28 119.5(2) . .
C26 C27 H27 120.3 . .
C28 C27 H27 120.3 . .
C27 C28 C29 117.5(2) . .
C27 C28 C23 121.1(2) . .
C29 C28 C23 121.4(2) . .
C30 C29 C28 119.4(2) . .
C30 C29 H29 120.3 . .
C28 C29 H29 120.3 . .
N22 C30 C29 123.1(2) . .
N22 C30 H30 118.4 . .
C29 C30 H30 118.4 . .
C35 N31 C31 116.3(2) . .
C35 N31 Zn2 123.23(17) . .
C31 N31 Zn2 120.50(17) . .
C40 N32 C36 116.5(2) . .
C40 N32 Zn2 123.06(16) . .
C36 N32 Zn2 120.39(16) . .
N31 C31 C32 123.7(2) . .
N31 C31 H31 118.2 . .
C32 C31 H31 118.2 . .
C31 C32 C33 119.7(2) . .
C31 C32 H32 120.1 . .
C33 C32 H32 120.1 . .
C32 C33 C34 116.6(2) . .
C32 C33 C38 122.6(2) . .
C34 C33 C38 120.8(2) . .
C35 C34 C33 120.0(2) . .
C35 C34 H34 120.0 . .
C33 C34 H34 120.0 . .
N31 C35 C34 123.6(2) . .
N31 C35 H35 118.2 . .
C34 C35 H35 118.2 . .
N32 C36 C37 123.5(2) . .
N32 C36 H36 118.2 . .
C37 C36 H36 118.2 . .
C36 C37 C38 119.9(2) . 1_455
C36 C37 H37 120.0 . .
C38 C37 H37 120.0 1_455 .
C39 C38 C37 116.8(2) . 1_655
C39 C38 C33 123.1(2) . .
C37 C38 C33 120.2(2) 1_655 .
C40 C39 C38 119.7(2) 1_655 .
C40 C39 H39 120.2 1_655 .
C38 C39 H39 120.2 . .
N32 C40 C39 123.6(2) . 1_455
N32 C40 H40 118.2 . .
C39 C40 H40 118.2 1_455 .
O43 N41 O42 123.6(3) . .
O43 N41 O41 120.8(2) . .
O42 N41 O41 115.6(2) . .
N41 O41 Zn2 102.10(16) . .
O53 N51 O51 122.0(2) . .
O53 N51 O52 121.7(2) . .
O51 N51 O52 116.4(2) . .
N51 O51 Zn1 95.47(14) . .
N51 O52 Zn1 92.02(13) . .
O62 N61 O63 122.4(2) . .
O62 N61 O61 120.9(2) . .
O63 N61 O61 116.7(2) . .
N61 O61 Zn1 99.06(14) . .
N61 O63 Zn1 88.59(14) . .
O73 N71 O71 121.7(2) . .
O73 N71 O72 121.6(2) . .
O71 N71 O72 116.8(2) . .
N71 O71 Zn2 91.41(14) . .
N71 O72 Zn2 95.30(13) . .
C82 C81 C85 122.1(3) . 2_577
C82 C81 H81 119.0 . .
C85 C81 H81 119.0 2_577 .
C81 C82 C83 121.1(3) . .
C81 C82 H82 119.5 . .
C83 C82 H82 119.5 . .
C88 C83 C84 118.9(3) . .
C88 C83 C82 122.3(3) . .
C84 C83 C82 118.7(3) . .
C83 C84 C85 120.4(3) . .
C83 C84 C84 120.5(3) . 2_577
C85 C84 C84 119.1(3) . 2_577
C86 C85 C84 118.1(3) . .
C86 C85 C81 123.4(3) . 2_577
C84 C85 C81 118.5(3) . 2_577
C87 C86 C85 121.5(3) . .
C87 C86 H86 119.3 . .
C85 C86 H86 119.3 . .
C86 C87 C88 120.6(3) . .
C86 C87 H87 119.7 . .
C88 C87 H87 119.7 . .
C87 C88 C83 120.6(3) . .
C87 C88 H88 119.7 . .
C83 C88 H88 119.7 . .
C92 C91 C97 122.1(3) . 2_566
C92 C91 H91 119.0 . .
C97 C91 H91 119.0 2_566 .
C91 C92 C93 120.9(3) . .
C91 C92 H92 119.5 . .
C93 C92 H92 119.5 . .
C94 C93 C98 119.4(3) . .
C94 C93 C92 122.2(3) . .
C98 C93 C92 118.4(3) . .
C95 C94 C93 120.6(3) . .
C95 C94 H94 119.7 . .
C93 C94 H94 119.7 . .
C94 C95 C96 120.7(3) . .
C94 C95 H95 119.7 . .
C96 C95 H95 119.7 . .
C95 C96 C97 120.4(3) . .
C95 C96 H96 119.8 . .
C97 C96 H96 119.8 . .
C96 C97 C98 119.1(3) . .
C96 C97 C91 122.7(3) . 2_566
C98 C97 C91 118.2(3) . 2_566
C93 C98 C98 120.7(3) . 2_566
C93 C98 C97 119.7(3) . .
C98 C98 C97 119.6(3) 2_566 .
C102 C101 C105 121.1(3) . 2_567
C102 C101 H101 119.4 . .
C105 C101 H101 119.4 2_567 .
C101 C102 C103 121.7(3) . .
C101 C102 H102 119.2 . .
C103 C102 H102 119.2 . .
C108 C103 C104 118.4(3) . .
C108 C103 C102 123.1(3) . .
C104 C103 C102 118.4(2) . .
C105 C104 C103 119.9(2) . .
C105 C104 C104 120.6(3) . 2_567
C103 C104 C104 119.4(3) . 2_567
C106 C105 C104 119.5(3) . .
C106 C105 C101 121.8(3) . 2_567
C104 C105 C101 118.7(2) . 2_567
C107 C106 C105 120.2(3) . .
C107 C106 H106 119.9 . .
C105 C106 H106 119.9 . .
C108 C107 C106 120.8(3) . .
C108 C107 H107 119.6 . .
C106 C107 H107 119.6 . .
C107 C108 C103 121.0(3) . .
C107 C108 H108 119.5 . .
C103 C108 H108 119.5 . .
C118 C111 C112 115.7(3) 2_756 .
C118 C111 H111 122.2 2_756 .
C112 C111 H111 122.2 . .
C113 C112 C116 118.0(4) . 2_756
C113 C112 C111 122.7(3) . .
C116 C112 C111 119.2(3) 2_756 .
C114 C113 C112 123.7(4) . .
C114 C113 H113 118.2 . .
C112 C113 H113 118.2 . .
C113 C114 C115 122.1(3) . .
C113 C114 H114 118.9 . .
C115 C114 H114 118.9 . .
C117 C115 C114 125.0(4) . .
C117 C115 C116 119.2(4) . .
C114 C115 C116 115.8(3) . .
C112 C116 C116 123.9(4) 2_756 2_756
C112 C116 C115 119.7(3) 2_756 .
C116 C116 C115 116.4(3) 2_756 .
C115 C117 C118 118.7(4) . .
C115 C117 H117 120.7 . .
C118 C117 H117 120.7 . .
C111 C118 C117 127.6(4) 2_756 .
C111 C118 H118 116.2 2_756 .
C117 C118 H118 116.2 . .
C6 C1 C2 121.6(3) . .
C6 C1 Cl1 118.9(2) . .
C2 C1 Cl1 119.5(2) . .
C3 C2 C1 118.7(3) . .
C3 C2 H2 120.7 . .
C1 C2 H2 120.7 . .
C2 C3 C4 121.1(3) . .
C2 C3 H3 119.4 . .
C4 C3 H3 119.4 . .
C3 C4 C5 119.0(3) . .
C3 C4 H4 120.5 . .
C5 C4 H4 120.5 . .
C6 C5 C4 120.6(3) . .
C6 C5 H5 119.7 . .
C4 C5 H5 119.7 . .
C1 C6 C5 119.0(3) . .
C1 C6 H6 120.5 . .
C5 C6 H6 120.5 . .

loop_
_geom_bond_atom_site_label_1
_geom_bond_atom_site_label_2
_geom_bond_distance
_geom_bond_site_symmetry_2
Zn1 N11 2.111(2) .
Zn1 N12 2.135(2) .
Zn1 N21 2.157(2) .
Zn1 O61 2.1948(19) .
Zn1 O51 2.2465(19) .
Zn1 O52 2.3179(19) .
Zn1 O63 2.426(2) .
Zn2 N32 2.106(2) .
Zn2 N31 2.148(2) .
Zn2 N22 2.158(2) .
Zn2 O41 2.215(2) .
Zn2 O72 2.2333(18) .
Zn2 O71 2.3223(19) .
N11 C11 1.342(3) .
N11 C15 1.347(3) .
N12 C20 1.346(3) .
N12 C16 1.351(3) .
C11 C12 1.374(4) .
C11 H11 0.9500 .
C12 C13 1.393(4) .
C12 H12 0.9500 .
C13 C14 1.389(3) .
C13 C18 1.474(3) .
C14 C15 1.374(4) .
C14 H14 0.9500 .
C15 H15 0.9500 .
C16 C17 1.375(4) .
C16 H16 0.9500 .
C17 C18 1.397(3) 1_455
C17 H17 0.9500 .
C18 C19 1.391(3) 1_655
C18 C17 1.397(3) 1_655
C19 C20 1.377(4) .
C19 C18 1.391(3) 1_455
C19 H19 0.9500 .
C20 H20 0.9500 .
N21 C25 1.339(3) .
N21 C21 1.349(3) .
N22 C30 1.342(3) .
N22 C26 1.346(3) .
C21 C22 1.373(4) .
C21 H21 0.9500 .
C22 C23 1.395(3) .
C22 H22 0.9500 .
C23 C24 1.386(3) .
C23 C28 1.484(3) .
C24 C25 1.382(4) .
C24 H24 0.9500 .
C25 H25 0.9500 .
C26 C27 1.375(4) .
C26 H26 0.9500 .
C27 C28 1.392(3) .
C27 H27 0.9500 .
C28 C29 1.396(3) .
C29 C30 1.379(4) .
C29 H29 0.9500 .
C30 H30 0.9500 .
N31 C35 1.338(3) .
N31 C31 1.342(3) .
N32 C40 1.340(3) .
N32 C36 1.346(3) .
C31 C32 1.379(4) .
C31 H31 0.9500 .
C32 C33 1.388(4) .
C32 H32 0.9500 .
C33 C34 1.389(4) .
C33 C38 1.475(4) .
C34 C35 1.375(4) .
C34 H34 0.9500 .
C35 H35 0.9500 .
C36 C37 1.371(4) .
C36 H36 0.9500 .
C37 C38 1.394(4) 1_455
C37 H37 0.9500 .
C38 C39 1.390(3) .
C38 C37 1.394(4) 1_655
C39 C40 1.380(4) 1_655
C39 H39 0.9500 .
C40 C39 1.380(4) 1_455
C40 H40 0.9500 .
N41 O43 1.208(3) .
N41 O42 1.242(3) .
N41 O41 1.266(3) .
N51 O53 1.221(3) .
N51 O51 1.262(3) .
N51 O52 1.265(3) .
N61 O62 1.218(3) .
N61 O63 1.256(3) .
N61 O61 1.272(3) .
N71 O73 1.224(3) .
N71 O71 1.263(3) .
N71 O72 1.272(3) .
C81 C82 1.349(4) .
C81 C85 1.430(4) 2_577
C81 H81 0.9500 .
C82 C83 1.430(4) .
C82 H82 0.9500 .
C83 C88 1.404(4) .
C83 C84 1.413(4) .
C84 C85 1.427(4) .
C84 C84 1.434(5) 2_577
C85 C86 1.399(4) .
C85 C81 1.430(4) 2_577
C86 C87 1.378(5) .
C86 H86 0.9500 .
C87 C88 1.383(4) .
C87 H87 0.9500 .
C88 H88 0.9500 .
C91 C92 1.344(4) .
C91 C97 1.439(4) 2_566
C91 H91 0.9500 .
C92 C93 1.448(4) .
C92 H92 0.9500 .
C93 C94 1.392(4) .
C93 C98 1.415(4) .
C94 C95 1.387(4) .
C94 H94 0.9500 .
C95 C96 1.391(4) .
C95 H95 0.9500 .
C96 C97 1.395(4) .
C96 H96 0.9500 .
C97 C98 1.427(4) .
C97 C91 1.439(4) 2_566
C98 C98 1.425(5) 2_566
C101 C102 1.342(4) .
C101 C105 1.437(4) 2_567
C101 H101 0.9500 .
C102 C103 1.448(4) .
C102 H102 0.9500 .
C103 C108 1.405(4) .
C103 C104 1.421(4) .
C104 C105 1.414(4) .
C104 C104 1.426(5) 2_567
C105 C106 1.396(4) .
C105 C101 1.437(4) 2_567
C106 C107 1.387(4) .
C106 H106 0.9500 .
C107 C108 1.378(4) .
C107 H107 0.9500 .
C108 H108 0.9500 .
C111 C118 1.356(5) 2_756
C111 C112 1.475(5) .
C111 H111 0.9500 .
C112 C113 1.369(5) .
C112 C116 1.393(4) 2_756
C113 C114 1.311(5) .
C113 H113 0.9500 .
C114 C115 1.473(5) .
C114 H114 0.9500 .
C115 C117 1.361(5) .
C115 C116 1.485(5) .
C116 C112 1.393(4) 2_756
C116 C116 1.412(6) 2_756
C117 C118 1.365(5) .
C117 H117 0.9500 .
C118 C111 1.356(5) 2_756
C118 H118 0.9500 .
Cl1 C1 1.746(3) .
C1 C6 1.372(4) .
C1 C2 1.382(4) .
C2 C3 1.375(4) .
C2 H2 0.9500 .
C3 C4 1.381(5) .
C3 H3 0.9500 .
C4 C5 1.391(5) .
C4 H4 0.9500 .
C5 C6 1.378(5) .
C5 H5 0.9500 .
C6 H6 0.9500 .

loop_
_geom_hbond_atom_site_label_D
_geom_hbond_atom_site_label_H
_geom_hbond_atom_site_label_A
_geom_hbond_distance_DH
_geom_hbond_distance_HA
_geom_hbond_distance_DA
_geom_hbond_angle_DHA
_geom_hbond_site_symmetry_A
C22 H22 O53 0.95 2.43 3.077(3) 125.3 2_666
C21 H21 O53 0.95 2.58 3.159(3) 119.4 2_666
C24 H24 O62 0.95 2.63 3.062(3) 108.3 2_676
C25 H25 O62 0.95 2.49 3.005(3) 113.7 2_676

loop_
_geom_torsion_atom_site_label_1
_geom_torsion_atom_site_label_2
_geom_torsion_atom_site_label_3
_geom_torsion_atom_site_label_4
_geom_torsion
_geom_torsion_site_symmetry_1
_geom_torsion_site_symmetry_4
N21 Zn1 N11 C11 176.03(19) . .
O61 Zn1 N11 C11 85.69(19) . .
O51 Zn1 N11 C11 -42.04(19) . .
O52 Zn1 N11 C11 -98.03(19) . .
O63 Zn1 N11 C11 30.44(19) . .
N21 Zn1 N11 C15 0.9(2) . .
O61 Zn1 N11 C15 -89.43(19) . .
O51 Zn1 N11 C15 142.85(19) . .
O52 Zn1 N11 C15 86.85(19) . .
O63 Zn1 N11 C15 -144.68(19) . .
N21 Zn1 N12 C20 34.31(18) . .
O61 Zn1 N12 C20 124.87(18) . .
O51 Zn1 N12 C20 -107.63(18) . .
O52 Zn1 N12 C20 -51.55(18) . .
O63 Zn1 N12 C20 179.95(18) . .
N21 Zn1 N12 C16 -142.68(19) . .
O61 Zn1 N12 C16 -52.12(19) . .
O51 Zn1 N12 C16 75.38(19) . .
O52 Zn1 N12 C16 131.45(19) . .
O63 Zn1 N12 C16 2.96(19) . .
C15 N11 C11 C12 -1.0(4) . .
Zn1 N11 C11 C12 -176.4(2) . .
N11 C11 C12 C13 -0.1(4) . .
C11 C12 C13 C14 1.0(4) . .
C11 C12 C13 C18 -177.0(2) . .
C12 C13 C14 C15 -0.8(4) . .
C18 C13 C14 C15 177.2(2) . .
C11 N11 C15 C14 1.2(4) . .
Zn1 N11 C15 C14 176.56(19) . .
C13 C14 C15 N11 -0.4(4) . .
C20 N12 C16 C17 0.4(3) . .
Zn1 N12 C16 C17 177.45(18) . .
N12 C16 C17 C18 -0.8(4) . 1_455
C14 C13 C18 C19 -33.4(3) . 1_655
C12 C13 C18 C19 144.5(3) . 1_655
C14 C13 C18 C17 148.5(2) . 1_655
C12 C13 C18 C17 -33.7(4) . 1_655
C16 N12 C20 C19 1.0(4) . .
Zn1 N12 C20 C19 -176.21(19) . .
C18 C19 C20 N12 -1.9(4) 1_455 .
N11 Zn1 N21 C25 -110.59(18) . .
N12 Zn1 N21 C25 68.52(18) . .
O61 Zn1 N21 C25 -24.58(18) . .
O51 Zn1 N21 C25 156.70(16) . .
O52 Zn1 N21 C25 158.61(18) . .
O63 Zn1 N21 C25 -16.3(2) . .
N11 Zn1 N21 C21 83.08(19) . .
N12 Zn1 N21 C21 -97.81(19) . .
O61 Zn1 N21 C21 169.09(19) . .
O51 Zn1 N21 C21 -9.6(3) . .
O52 Zn1 N21 C21 -7.72(19) . .
O63 Zn1 N21 C21 177.36(16) . .
N32 Zn2 N22 C30 80.24(19) . .
N31 Zn2 N22 C30 -95.27(19) . .
O41 Zn2 N22 C30 170.05(19) . .
O72 Zn2 N22 C30 -15.5(3) . .
O71 Zn2 N22 C30 -8.65(19) . .
N32 Zn2 N22 C26 -113.37(19) . .
N31 Zn2 N22 C26 71.12(19) . .
O41 Zn2 N22 C26 -23.55(18) . .
O72 Zn2 N22 C26 150.93(17) . .
O71 Zn2 N22 C26 157.75(18) . .
C25 N21 C21 C22 -1.4(4) . .
Zn1 N21 C21 C22 164.96(19) . .
N21 C21 C22 C23 0.3(4) . .
C21 C22 C23 C24 1.1(4) . .
C21 C22 C23 C28 179.6(2) . .
C22 C23 C24 C25 -1.4(4) . .
C28 C23 C24 C25 -179.8(2) . .
C21 N21 C25 C24 1.1(4) . .
Zn1 N21 C25 C24 -166.0(2) . .
C23 C24 C25 N21 0.3(4) . .
C30 N22 C26 C27 2.2(4) . .
Zn2 N22 C26 C27 -164.8(2) . .
N22 C26 C27 C28 -0.1(4) . .
C26 C27 C28 C29 -2.0(4) . .
C26 C27 C28 C23 177.7(2) . .
C24 C23 C28 C27 30.0(4) . .
C22 C23 C28 C27 -148.4(2) . .
C24 C23 C28 C29 -150.3(2) . .
C22 C23 C28 C29 31.3(4) . .
C27 C28 C29 C30 2.0(4) . .
C23 C28 C29 C30 -177.7(2) . .
C26 N22 C30 C29 -2.2(4) . .
Zn2 N22 C30 C29 164.39(19) . .
C28 C29 C30 N22 0.1(4) . .
N22 Zn2 N31 C35 17.4(2) . .
O41 Zn2 N31 C35 104.1(2) . .
O72 Zn2 N31 C35 -128.1(2) . .
O71 Zn2 N31 C35 -71.46(19) . .
N22 Zn2 N31 C31 -161.95(19) . .
O41 Zn2 N31 C31 -75.25(19) . .
O72 Zn2 N31 C31 52.51(19) . .
O71 Zn2 N31 C31 109.18(19) . .
N22 Zn2 N32 C40 -167.61(19) . .
O41 Zn2 N32 C40 105.67(19) . .
O72 Zn2 N32 C40 -22.32(19) . .
O71 Zn2 N32 C40 -78.85(19) . .
N22 Zn2 N32 C36 11.27(19) . .
O41 Zn2 N32 C36 -75.45(19) . .
O72 Zn2 N32 C36 156.57(19) . .
O71 Zn2 N32 C36 100.03(19) . .
C35 N31 C31 C32 -1.8(4) . .
Zn2 N31 C31 C32 177.6(2) . .
N31 C31 C32 C33 -1.2(4) . .
C31 C32 C33 C34 3.2(4) . .
C31 C32 C33 C38 -175.5(2) . .
C32 C33 C34 C35 -2.3(4) . .
C38 C33 C34 C35 176.3(2) . .
C31 N31 C35 C34 2.7(4) . .
Zn2 N31 C35 C34 -176.65(19) . .
C33 C34 C35 N31 -0.7(4) . .
C40 N32 C36 C37 1.9(4) . .
Zn2 N32 C36 C37 -177.04(19) . .
N32 C36 C37 C38 -1.1(4) . 1_455
C32 C33 C38 C39 -28.8(4) . .
C34 C33 C38 C39 152.6(2) . .
C32 C33 C38 C37 149.9(3) . 1_655
C34 C33 C38 C37 -28.8(4) . 1_655
C37 C38 C39 C40 1.4(3) 1_655 1_655
C33 C38 C39 C40 -179.9(2) . 1_655
C36 N32 C40 C39 -1.0(4) . 1_455
Zn2 N32 C40 C39 177.90(18) . 1_455
O43 N41 O41 Zn2 177.8(2) . .
O42 N41 O41 Zn2 -2.5(2) . .
N32 Zn2 O41 N41 -87.82(16) . .
N31 Zn2 O41 N41 87.80(16) . .
N22 Zn2 O41 N41 177.32(16) . .
O72 Zn2 O41 N41 1.31(19) . .
O53 N51 O51 Zn1 177.7(2) . .
O52 N51 O51 Zn1 -2.8(2) . .
N11 Zn1 O51 N51 -91.14(14) . .
N12 Zn1 O51 N51 91.22(14) . .
N21 Zn1 O51 N51 3.9(2) . .
O61 Zn1 O51 N51 -174.45(12) . .
O52 Zn1 O51 N51 1.64(12) . .
O63 Zn1 O51 N51 179.79(15) . .
O53 N51 O52 Zn1 -177.8(2) . .
O51 N51 O52 Zn1 2.7(2) . .
N11 Zn1 O52 N51 85.09(14) . .
N12 Zn1 O52 N51 -92.29(14) . .
N21 Zn1 O52 N51 179.79(14) . .
O51 Zn1 O52 N51 -1.63(12) . .
O63 Zn1 O52 N51 -3.88(16) . .
O62 N61 O61 Zn1 172.45(19) . .
O63 N61 O61 Zn1 -6.7(2) . .
N11 Zn1 O61 N61 -87.22(15) . .
N12 Zn1 O61 N61 90.10(15) . .
N21 Zn1 O61 N61 178.05(14) . .
O51 Zn1 O61 N61 -2.94(18) . .
O63 Zn1 O61 N61 3.74(13) . .
O62 N61 O63 Zn1 -173.1(2) . .
O61 N61 O63 Zn1 5.9(2) . .
N11 Zn1 O63 N61 82.40(14) . .
N12 Zn1 O63 N61 -98.38(14) . .
N21 Zn1 O63 N61 -13.8(2) . .
O61 Zn1 O63 N61 -3.74(13) . .
O51 Zn1 O63 N61 170.70(14) . .
O52 Zn1 O63 N61 172.65(12) . .
O73 N71 O71 Zn2 179.9(2) . .
O72 N71 O71 Zn2 0.3(2) . .
N32 Zn2 O71 N71 89.63(14) . .
N31 Zn2 O71 N71 -85.64(14) . .
N22 Zn2 O71 N71 -175.48(14) . .
O72 Zn2 O71 N71 -0.16(12) . .
O73 N71 O72 Zn2 -179.9(2) . .
O71 N71 O72 Zn2 -0.3(2) . .
N32 Zn2 O72 N71 -89.11(13) . .
N31 Zn2 O72 N71 89.82(14) . .
N22 Zn2 O72 N71 8.3(2) . .
O41 Zn2 O72 N71 -178.65(12) . .
O71 Zn2 O72 N71 0.16(12) . .
C85 C81 C82 C83 0.0(4) 2_577 .
C81 C82 C83 C88 -179.9(3) . .
C81 C82 C83 C84 -0.1(4) . .
C88 C83 C84 C85 -0.5(4) . .
C82 C83 C84 C85 179.7(2) . .
C88 C83 C84 C84 -179.8(3) . 2_577
C82 C83 C84 C84 0.4(4) . 2_577
C83 C84 C85 C86 0.0(4) . .
C84 C84 C85 C86 179.3(3) 2_577 .
C83 C84 C85 C81 -179.9(2) . 2_577
C84 C84 C85 C81 -0.7(4) 2_577 2_577
C84 C85 C86 C87 0.4(4) . .
C81 C85 C86 C87 -179.6(3) 2_577 .
C85 C86 C87 C88 -0.3(4) . .
C86 C87 C88 C83 -0.2(4) . .
C84 C83 C88 C87 0.6(4) . .
C82 C83 C88 C87 -179.6(3) . .
C97 C91 C92 C93 -1.4(4) 2_566 .
C91 C92 C93 C94 -177.7(3) . .
C91 C92 C93 C98 -0.2(4) . .
C98 C93 C94 C95 -1.2(4) . .
C92 C93 C94 C95 176.2(2) . .
C93 C94 C95 C96 2.6(4) . .
C94 C95 C96 C97 -1.4(4) . .
C95 C96 C97 C98 -1.1(4) . .
C95 C96 C97 C91 179.8(2) . 2_566
C94 C93 C98 C98 178.0(3) . 2_566
C92 C93 C98 C98 0.6(4) . 2_566
C94 C93 C98 C97 -1.2(4) . .
C92 C93 C98 C97 -178.7(2) . .
C96 C97 C98 C93 2.4(4) . .
C91 C97 C98 C93 -178.5(2) 2_566 .
C96 C97 C98 C98 -176.9(3) . 2_566
C91 C97 C98 C98 2.2(4) 2_566 2_566
C105 C101 C102 C103 -1.3(4) 2_567 .
C101 C102 C103 C108 -179.1(3) . .
C101 C102 C103 C104 1.1(4) . .
C108 C103 C104 C105 -0.6(4) . .
C102 C103 C104 C105 179.3(2) . .
C108 C103 C104 C104 -180.0(3) . 2_567
C102 C103 C104 C104 -0.1(4) . 2_567
C103 C104 C105 C106 0.1(4) . .
C104 C104 C105 C106 179.5(3) 2_567 .
C103 C104 C105 C101 -179.8(2) . 2_567
C104 C104 C105 C101 -0.4(4) 2_567 2_567
C104 C105 C106 C107 0.9(4) . .
C101 C105 C106 C107 -179.2(2) 2_567 .
C105 C106 C107 C108 -1.5(4) . .
C106 C107 C108 C103 1.0(4) . .
C104 C103 C108 C107 0.0(4) . .
C102 C103 C108 C107 -179.8(2) . .
C118 C111 C112 C113 177.7(3) 2_756 .
C118 C111 C112 C116 1.3(4) 2_756 2_756
C116 C112 C113 C114 -1.2(5) 2_756 .
C111 C112 C113 C114 -177.7(3) . .
C112 C113 C114 C115 -1.4(5) . .
C113 C114 C115 C117 -178.2(3) . .
C113 C114 C115 C116 2.6(4) . .
C117 C115 C116 C112 -1.7(4) . 2_756
C114 C115 C116 C112 177.5(3) . 2_756
C117 C115 C116 C116 179.5(3) . 2_756
C114 C115 C116 C116 -1.3(4) . 2_756
C114 C115 C117 C118 -178.7(3) . .
C116 C115 C117 C118 0.4(5) . .
C115 C117 C118 C111 0.5(5) . 2_756
C6 C1 C2 C3 -1.2(4) . .
Cl1 C1 C2 C3 179.0(2) . .
C1 C2 C3 C4 0.7(4) . .
C2 C3 C4 C5 0.2(5) . .
C3 C4 C5 C6 -0.7(5) . .
C2 C1 C6 C5 0.8(4) . .
Cl1 C1 C6 C5 -179.5(2) . .
C4 C5 C6 C1 0.2(5) . .
